data_2009261
loop_
_publ_author_name
'Gerkin, Roger E.'

_publ_section_title
;
 Network of C---H&#x00B7;&#x00B7;&#x00B7;O interactions in
 4-benzyloxy-3-methoxybenzaldehyde (vanillin benzyl ether)
;
_journal_issue 12
_journal_name_full 'Acta Crystallographica Section C'
_journal_page_first 2140
_journal_page_last 2142
_journal_paper_doi 10.1107/S0108270199009051
_journal_volume 55
_journal_year 1999
_chemical_formula_moiety 'C15 H14 O3 '
_chemical_formula_sum 'C15 H14 O3'
_chemical_formula_weight 242.27
_chemical_name_common '4-benzyloxy-3-methoxybenzaldehyde (vanillin benzyl ether)'
_space_group_IT_number 14
_symmetry_cell_setting monoclinic
_symmetry_space_group_name_Hall '-P 2ybc'
_symmetry_space_group_name_H-M 'P 1 21/c 1'
_cell_angle_alpha 90
_cell_angle_beta 81.230(9)
_cell_angle_gamma 90
_cell_formula_units_Z 4
_cell_length_a 13.0350(10)
_cell_length_b 11.6000(10)
_cell_length_c 8.6680(10)
_cell_measurement_reflns_used 25
_cell_measurement_temperature 296
_cell_measurement_theta_max 17.4
_cell_measurement_theta_min 16.0
_cell_volume 1295.3(2)
_computing_cell_refinement 'MSC/AFC Diffractometer Control Software'
_computing_data_collection
;  MSC/AFC Diffractometer Control Software (Molecular Structure
Corporation, 1988)
;
_computing_data_reduction 'TEXSAN (Molecular Structure Corporation, 1995)'
_computing_molecular_graphics 'ORTEPII (Johnson, 1976)'
_computing_publication_material 'TEXSAN and PLATON (Spek, 1990)'
_computing_structure_refinement TEXSAN
_computing_structure_solution 'SHELXS86 (Sheldrick, 1985)'
_diffrn_ambient_temperature 296
_diffrn_measurement_device_type AFC5S
_diffrn_measurement_method '\w scans '
_diffrn_radiation_monochromator graphite
_diffrn_radiation_source 'X-ray tube'
_diffrn_radiation_type MoK\a
_diffrn_radiation_wavelength 0.71073
_diffrn_reflns_av_R_equivalents 0.023
_diffrn_reflns_limit_h_max 16
_diffrn_reflns_limit_h_min 0
_diffrn_reflns_limit_k_max 15
_diffrn_reflns_limit_k_min 0
_diffrn_reflns_limit_l_max 11
_diffrn_reflns_limit_l_min -11
_diffrn_reflns_number 3115
_diffrn_reflns_theta_max 27.56
_diffrn_reflns_theta_min 2.0
_diffrn_standards_decay_% '+-2.2 (average maximum relative intensity)'
_diffrn_standards_interval_count 150
_diffrn_standards_number 6
_exptl_absorpt_coefficient_mu 0.086
_exptl_absorpt_correction_type none
_exptl_crystal_colour 'pale yellow'
_exptl_crystal_density_diffrn 1.242
_exptl_crystal_description 'cut chunk'
_exptl_crystal_F_000 512
_exptl_crystal_size_max 0.35
_exptl_crystal_size_mid 0.31
_exptl_crystal_size_min 0.31
_refine_diff_density_max 0.28
_refine_diff_density_min -0.31
_refine_ls_extinction_method none
_refine_ls_goodness_of_fit_ref 1.61
_refine_ls_hydrogen_treatment mixed
_refine_ls_matrix_type full
_refine_ls_number_parameters 167
_refine_ls_number_reflns 2988
_refine_ls_R_factor_gt 0.050
_refine_ls_shift/su_max 0.0004
_refine_ls_structure_factor_coef Fsqd
_refine_ls_weighting_details 'w = 1/[\s^2^~cs~ + (0.006I)^2^]'
_refine_ls_weighting_scheme calc
_refine_ls_wR_factor_ref 0.068
_reflns_number_gt 1590
_reflns_number_total 2991
_reflns_threshold_expression 'I > 2\sI'
_cod_data_source_file fr1220.cif
_cod_data_source_block 1
_cod_depositor_comments
;
The following automatic conversions were performed:

'_atom_site_adp_type' tag value 'Uij' was replaced with 'Uani' value
18 times.

Automatic conversion script
Id: cif_fix_values 1646 2011-03-28 12:23:43Z adriana 

The following automatic conversions were performed:

'_refine_ls_weighting_scheme' value 'w = 1/[\s^2^~cs~ + (0.006I)^2^]'
was changed to 'calc'. New tag '_refine_ls_weighting_details' was
created. The value of the new tag was set to 'w = 1/[\s^2^~cs~ +
(0.006I)^2^]'.

Automatic conversion script
Id: cif_fix_values 3143 2015-03-26 13:38:13Z robertas 
;
_cod_original_sg_symbol_H-M 'P 21/c'
_cod_database_code 2009261

loop_
_symmetry_equiv_pos_as_xyz
'  +x,  +y,  +z'
'  -x,1/2+y,1/2-z'
'  -x,  -y,  -z'
'  +x,1/2-y,1/2+z'

loop_
_atom_site_label
_atom_site_fract_x
_atom_site_fract_y
_atom_site_fract_z
_atom_site_U_iso_or_equiv
_atom_site_adp_type
_atom_site_calc_flag
_atom_site_calc_attached_atom
O1 -0.02200(10) 1.10990(10) 0.87750(10) 0.0783(5) Uani ? ?
O2 0.24600(9) 1.16930(10) 0.37170(10) 0.0646(4) Uani ? ?
O3 0.26831(9) 0.96941(9) 0.24810(10) 0.0579(4) Uani ? ?
C1 0.07250(10) 1.0037(2) 0.6668(2) 0.0492(6) Uani ? ?
C2 0.12530(10) 1.09820(10) 0.5926(2) 0.0495(5) Uani ? ?
C3 0.19130(10) 1.08360(10) 0.4553(2) 0.0467(5) Uani ? ?
C4 0.20510(10) 0.97270(10) 0.3879(2) 0.0474(5) Uani ? ?
C5 0.15460(10) 0.87930(10) 0.4632(2) 0.0536(6) Uani ? ?
C6 0.08790(10) 0.8955(2) 0.6024(2) 0.0542(6) Uani ? ?
C7 -0.0025(2) 1.0194(2) 0.8094(2) 0.0627(7) Uani ? ?
C8 0.2418(2) 1.2810(2) 0.4392(2) 0.0775(7) Uani ? ?
C9 0.28690(10) 0.85820(10) 0.1749(2) 0.0651(6) Uani ? ?
C10 0.34860(10) 0.87810(10) 0.0163(2) 0.0504(6) Uani ? ?
C11 0.45330(10) 0.8535(2) -0.0126(2) 0.0622(6) Uani ? ?
C12 0.51010(10) 0.8732(2) -0.1586(2) 0.0740(7) Uani ? ?
C13 0.4620(2) 0.9170(2) -0.2756(2) 0.0769(8) Uani ? ?
C14 0.3576(2) 0.9409(2) -0.2481(2) 0.0777(8) Uani ? ?
C15 0.30160(10) 0.9209(2) -0.1026(2) 0.0649(7) Uani ? ?
H1 -0.0400(10) 0.9450(10) 0.852(2) 0.071(6) Uiso ? ?
H2 0.1151 1.1752 0.6391 0.0595 Uiso calc C2
H5 0.1658 0.8018 0.4187 0.0643 Uiso calc C5
H6 0.0513 0.8293 0.6553 0.0650 Uiso calc C6
H8A 0.2629 1.2768 0.5428 0.0930 Uiso calc C8
H8B 0.1707 1.3107 0.4488 0.0930 Uiso calc C8
H8C 0.2888 1.3326 0.3724 0.0930 Uiso calc C8
H9A 0.3261 0.8092 0.2373 0.0781 Uiso calc C9
H9B 0.2207 0.8210 0.1649 0.0781 Uiso calc C9
H11 0.4877 0.8218 0.0709 0.0746 Uiso calc C11
H12 0.5845 0.8558 -0.1781 0.0888 Uiso calc C12
H13 0.5021 0.9314 -0.3790 0.0923 Uiso calc C13
H14 0.3230 0.9721 -0.3318 0.0933 Uiso calc C14
H15 0.2270 0.9375 -0.0839 0.0778 Uiso calc C15

loop_
_atom_site_aniso_label
_atom_site_aniso_U_11
_atom_site_aniso_U_22
_atom_site_aniso_U_33
_atom_site_aniso_U_12
_atom_site_aniso_U_13
_atom_site_aniso_U_23
O1 0.0900(10) 0.0820(10) 0.0561(8) 0.0158(9) 0.0103(7) -0.0028(8)
O2 0.0799(9) 0.0433(7) 0.0623(8) -0.0088(7) 0.0152(7) -0.0046(6)
O3 0.0647(8) 0.0441(7) 0.0573(8) -0.0041(6) 0.0147(7) -0.0083(6)
C1 0.0490(10) 0.0570(10) 0.0410(10) 0.0046(10) -0.0019(9) 0.0062(9)
C2 0.0550(10) 0.0470(10) 0.0450(10) 0.0049(9) -0.0039(9) -0.0013(9)
C3 0.0480(10) 0.0430(10) 0.0470(10) -0.0020(9) -0.0015(9) 0.0035(9)
C4 0.0450(10) 0.0470(10) 0.0480(10) 0.0026(9) -0.0005(9) -0.0021(9)
C5 0.0570(10) 0.0430(10) 0.0580(10) -0.0013(10) 0.0006(10) 0.0008(9)
C6 0.0550(10) 0.0530(10) 0.0520(10) -0.0050(10) -0.0024(9) 0.0102(10)
C7 0.0640(10) 0.073(2) 0.0490(10) 0.0020(10) -0.0020(10) 0.0120(10)
C8 0.104(2) 0.0490(10) 0.0740(10) -0.0140(10) 0.0050(10) -0.0050(10)
C9 0.0740(10) 0.0460(10) 0.0680(10) 0.0000(10) 0.0130(10) -0.0103(10)
C10 0.0580(10) 0.0380(10) 0.0520(10) 0.0000(9) 0.0020(10) -0.0070(9)
C11 0.0570(10) 0.0660(10) 0.0620(10) 0.0070(10) -0.0040(10) 0.0020(10)
C12 0.0610(10) 0.078(2) 0.075(2) 0.0020(10) 0.0140(10) -0.0030(10)
C13 0.105(2) 0.0620(10) 0.0560(10) -0.0030(10) 0.0120(10) 0.0000(10)
C14 0.108(2) 0.0640(10) 0.0650(10) 0.0130(10) -0.0250(10) 0.0040(10)
C15 0.0650(10) 0.0530(10) 0.0760(10) 0.0090(10) -0.0090(10) -0.0060(10)

loop_
_atom_type_symbol
_atom_type_scat_dispersion_real
_atom_type_scat_dispersion_imag
_atom_type_scat_source
H 0 0 'Stewart et al. (1965)'
C .003 .002 'Creagh & McAuley (1992)'
O .011 .006 'Creagh & McAuley (1992)'

loop_
_geom_angle_atom_site_label_1
_geom_angle_atom_site_label_2
_geom_angle_atom_site_label_3
_geom_angle
_geom_angle_publ_flag
C3 O2 C8 117.50(10) yes
C4 O3 C9 117.10(10) yes
C2 C1 C6 119.90(10) no
C2 C1 C7 120.5(2) no
C6 C1 C7 119.5(2) no
C1 C2 C3 120.1(2) no
C1 C2 H2 119.9 no
C3 C2 H2 119.9 no
O2 C3 C2 125.4(2) no
O2 C3 C4 114.80(10) no
C2 C3 C4 119.8(2) no
O3 C4 C3 114.60(10) no
O3 C4 C5 125.6(2) no
C3 C4 C5 119.80(10) no
C4 C5 C6 119.7(2) no
C4 C5 H5 120.2 no
C6 C5 H5 120.2 no
C1 C6 C5 120.6(2) no
C1 C6 H6 119.7 no
C5 C6 H6 119.7 no
O1 C7 C1 125.6(2) no
O1 C7 H1 120.1(9) no
C1 C7 H1 114.3(9) no
O2 C8 H8C 109.5 no
O2 C8 H8A 109.5 no
O2 C8 H8B 109.5 no
H8C C8 H8A 109.5 no
H8C C8 H8B 109.5 no
H8A C8 H8B 109.5 no
O3 C9 C10 107.20(10) no
O3 C9 H9A 110.0 no
O3 C9 H9B 110.0 no
C10 C9 H9A 110.0 no
C10 C9 H9B 110.0 no
H9A C9 H9B 109.5 no
C9 C10 C11 120.8(2) no
C9 C10 C15 120.4(2) no
C11 C10 C15 118.8(2) no
C10 C11 C12 120.6(2) no
C10 C11 H11 119.7 no
C12 C11 H11 119.7 no
C11 C12 C13 119.8(2) no
C11 C12 H12 120.1 no
C13 C12 H12 120.1 no
C12 C13 C14 120.0(2) no
C12 C13 H13 120.0 no
C14 C13 H13 120.0 no
C13 C14 C15 119.9(2) no
C13 C14 H14 120.1 no
C15 C14 H14 120.1 no
C10 C15 C14 120.9(2) no
C10 C15 H15 119.5 no
C14 C15 H15 119.5 no

loop_
_geom_bond_atom_site_label_1
_geom_bond_atom_site_label_2
_geom_bond_site_symmetry_1
_geom_bond_site_symmetry_2
_geom_bond_distance
_geom_bond_publ_flag
O1 C7 ? ? 1.212(2) yes
O2 C3 ? ? 1.366(2) yes
O2 C8 ? ? 1.419(2) yes
O3 C4 ? ? 1.358(2) yes
O3 C9 ? ? 1.442(2) yes
C1 C2 ? ? 1.398(2) no
C1 C6 ? ? 1.375(2) no
C1 C7 ? ? 1.466(2) no
C2 C3 ? ? 1.368(2) no
C2 H2 ? ? 0.980 no
C3 C4 ? ? 1.413(2) no
C4 C5 ? ? 1.379(2) no
C5 C6 ? ? 1.388(2) no
C5 H5 ? ? 0.980 no
C6 H6 ? ? 0.980 no
C7 H1 ? ? 1.030(10) no
C8 H8C ? ? 0.980 no
C8 H8A ? ? 0.980 no
C8 H8B ? ? 0.980 no
C9 C10 ? ? 1.502(2) no
C9 H9A ? ? 0.980 no
C9 H9B ? ? 0.980 no
C10 C11 ? ? 1.379(2) no
C10 C15 ? ? 1.370(2) no
C11 C12 ? ? 1.384(2) no
C11 H11 ? ? 0.980 no
C12 C13 ? ? 1.369(3) no
C12 H12 ? ? 0.980 no
C13 C14 ? ? 1.374(3) no
C13 H13 ? ? 0.980 no
C14 C15 ? ? 1.377(3) no
C14 H14 ? ? 0.980 no
C15 H15 ? ? 0.980 no

loop_
_geom_hbond_atom_site_label_D
_geom_hbond_atom_site_label_H
_geom_hbond_atom_site_label_A
_geom_hbond_site_symmetry_A
_geom_hbond_distance_DH
_geom_hbond_distance_HA
_geom_hbond_distance_DA
_geom_hbond_angle_DHA
_geom_hbond_publ_flag
C12 H12 O2 3_675 0.98 2.58 3.460(2) 150 yes
C6 H6 O1 2_546 0.98 2.60 3.420(2) 142 yes
C7 H1 O1 3_577 1.030(10) 2.67(2) 3.159(2) 109.0(10) yes
C12 H12 O3 3_675 0.98 2.79 3.405(2) 121 yes
C9 H9B O1 3_576 0.98 2.79 3.570(2) 137 yes
C8 H8B O1 4_574 0.98 2.83 3.778(2) 162 yes
C8 H8A O2 4_575 0.98 2.89 3.802(2) 154 yes
